data_7041980
loop_
_publ_author_name
'Rosenkoetter, Kyle E.'
'Ziller, Joseph W.'
'Heyduk, Alan F.'

_publ_section_title
;
 Heterobimetallic complexes of palladium and platinum containing a
 redox-active W[SNS]2 metalloligand.
;
_journal_issue 17
_journal_name_full 'Dalton transactions (Cambridge, England : 2003)'
_journal_page_first 5503
_journal_page_last 5507
_journal_paper_doi 10.1039/c6dt04451d
_journal_volume 46
_journal_year 2017
_chemical_formula_sum 'C55 H50 Cl2 N2 P2 Pd S4 W'
_chemical_formula_weight 1290.30
_space_group_crystal_system monoclinic
_space_group_IT_number 14
_space_group_name_Hall '-P 2yn'
_space_group_name_H-M_alt 'P 1 21/n 1'
_symmetry_space_group_name_Hall '-P 2yn'
_symmetry_space_group_name_H-M 'P 1 21/n 1'
_atom_sites_solution_hydrogens geom
_atom_sites_solution_primary direct
_atom_sites_solution_secondary difmap
_audit_creation_method SHELXL-2014/7
_audit_update_record
;
2016-11-22 deposited with the CCDC.
2017-01-26 downloaded from the CCDC.
;
_cell_angle_alpha 90
_cell_angle_beta 104.3314(11)
_cell_angle_gamma 90
_cell_formula_units_Z 4
_cell_length_a 14.0682(13)
_cell_length_b 15.7304(14)
_cell_length_c 24.270(2)
_cell_measurement_reflns_used 9888
_cell_measurement_temperature 88(2)
_cell_measurement_theta_max 28.84
_cell_measurement_theta_min 2.59
_cell_volume 5203.8(8)
_computing_cell_refinement 'Bruker SAINT 8.34a, 2013'
_computing_data_collection 'Bruker APEX2 2014.11-0, 2014'
_computing_data_reduction 'Bruker SAINT 8.34a, 2013'
_computing_molecular_graphics 'Bruker SHELXTL'
_computing_publication_material 'Bruker SHELXTL'
_computing_structure_refinement 'SHELXL-2014/7 (Sheldrick, 2014)'
_computing_structure_solution 'Bruker SHELXTL 2013/1'
_diffrn_ambient_temperature 88(2)
_diffrn_measured_fraction_theta_full 1.000
_diffrn_measured_fraction_theta_max 0.950
_diffrn_measurement_device_type 'Bruker SMART APEX II CCD'
_diffrn_measurement_method '\f and \w scans'
_diffrn_radiation_type MoK\a
_diffrn_radiation_wavelength 0.71073
_diffrn_reflns_av_R_equivalents 0.0232
_diffrn_reflns_av_unetI/netI 0.0190
_diffrn_reflns_Laue_measured_fraction_full 1.000
_diffrn_reflns_Laue_measured_fraction_max 0.950
_diffrn_reflns_limit_h_max 18
_diffrn_reflns_limit_h_min -18
_diffrn_reflns_limit_k_max 21
_diffrn_reflns_limit_k_min -21
_diffrn_reflns_limit_l_max 32
_diffrn_reflns_limit_l_min -32
_diffrn_reflns_number 63378
_diffrn_reflns_point_group_measured_fraction_full 1.000
_diffrn_reflns_point_group_measured_fraction_max 0.950
_diffrn_reflns_theta_full 26.000
_diffrn_reflns_theta_max 28.978
_diffrn_reflns_theta_min 1.530
_diffrn_source 'fine-focus sealed tube'
_exptl_absorpt_coefficient_mu 2.918
_exptl_absorpt_correction_T_max 0.7458
_exptl_absorpt_correction_T_min 0.6708
_exptl_absorpt_correction_type multi-scan
_exptl_absorpt_process_details 'Bruker SADABS 2014/5'
_exptl_crystal_colour purple
_exptl_crystal_density_diffrn 1.647
_exptl_crystal_density_meas ?
_exptl_crystal_density_method not_measured
_exptl_crystal_description prism
_exptl_crystal_F_000 2568
_exptl_crystal_size_max 0.378
_exptl_crystal_size_mid 0.229
_exptl_crystal_size_min 0.228
_refine_diff_density_max 1.156
_refine_diff_density_min -0.352
_refine_diff_density_rms 0.080
_refine_ls_extinction_method none
_refine_ls_goodness_of_fit_ref 1.033
_refine_ls_hydrogen_treatment constr
_refine_ls_matrix_type full
_refine_ls_number_parameters 626
_refine_ls_number_reflns 13098
_refine_ls_number_restraints 0
_refine_ls_restrained_S_all 1.033
_refine_ls_R_factor_all 0.0208
_refine_ls_R_factor_gt 0.0185
_refine_ls_shift/su_max 0.003
_refine_ls_shift/su_mean 0.000
_refine_ls_structure_factor_coef Fsqd
_refine_ls_weighting_details 'w=1/[\s^2^(Fo^2^)+(0.0211P)^2^+3.6296P] where P=(Fo^2^+2Fc^2^)/3'
_refine_ls_weighting_scheme calc
_refine_ls_wR_factor_gt 0.0435
_refine_ls_wR_factor_ref 0.0444
_reflns_Friedel_coverage 0.000
_reflns_number_gt 12249
_reflns_number_total 13098
_reflns_threshold_expression 'I > 2\s(I)'
_cod_data_source_file c6dt04451d2.cif
_cod_data_source_block afh502
_cod_depositor_comments
;
The following automatic conversions were performed:

'_exptl_crystal_density_meas' value 'not_measured' was changed to '?'
- the value is perceived as not measured.

Automatic conversion script
Id: cif_fix_values 4268 2015-11-12 08:31:59Z antanas 

 Adding full bibliography for 7041979--7041980.cif.
;
_cod_original_cell_volume 5203.9(8)
_cod_database_code 7041980
_shelx_shelxl_version_number 2014/7
_shelx_space_group_comment
; 
The symmetry employed for this shelxl refinement is uniquely defined 
by the following loop, which should always be used as a source of 
symmetry information in preference to the above space-group names. 
They are only intended as comments. 
;
_shelx_estimated_absorpt_t_min 0.405
_shelx_estimated_absorpt_t_max 0.556

loop_
_space_group_symop_operation_xyz
'x, y, z'
'-x+1/2, y+1/2, -z+1/2'
'-x, -y, -z'
'x-1/2, -y-1/2, z-1/2'

loop_
_atom_site_label
_atom_site_type_symbol
_atom_site_fract_x
_atom_site_fract_y
_atom_site_fract_z
_atom_site_U_iso_or_equiv
_atom_site_adp_type
_atom_site_occupancy
_atom_site_site_symmetry_order
_atom_site_calc_flag
_atom_site_refinement_flags_posn
_atom_site_refinement_flags_adp
_atom_site_refinement_flags_occupancy
_atom_site_disorder_assembly
_atom_site_disorder_group
W1 W 0.32661(2) 0.86071(2) 0.13618(2) 0.01026(2) Uani 1 1 d . . . . .
Pd1 Pd 0.36073(2) 0.99752(2) 0.21482(2) 0.01260(3) Uani 1 1 d . . . . .
S1 S 0.40521(3) 0.85730(3) 0.23781(2) 0.01268(8) Uani 1 1 d . . . . .
S2 S 0.29849(3) 0.95509(3) 0.05904(2) 0.01437(8) Uani 1 1 d . . . . .
S3 S 0.18594(3) 0.89962(3) 0.16715(2) 0.01484(8) Uani 1 1 d . . . . .
S4 S 0.39717(3) 0.72128(3) 0.13937(2) 0.01462(8) Uani 1 1 d . . . . .
P1 P 0.43719(4) 1.07394(3) 0.29356(2) 0.01621(9) Uani 1 1 d . . . . .
P2 P 0.26954(3) 1.11883(3) 0.18536(2) 0.01634(9) Uani 1 1 d . . . . .
N1 N 0.46866(10) 0.90793(9) 0.14042(6) 0.0121(3) Uani 1 1 d . . . . .
N2 N 0.21542(10) 0.79331(9) 0.08052(6) 0.0135(3) Uani 1 1 d . . . . .
C1 C 0.54709(12) 0.86936(11) 0.18101(7) 0.0134(3) Uani 1 1 d . . . . .
C2 C 0.52808(12) 0.84397(11) 0.23250(7) 0.0134(3) Uani 1 1 d . . . . .
C3 C 0.59876(13) 0.80405(11) 0.27504(8) 0.0171(3) Uani 1 1 d . . . . .
H3 H 0.5839 0.7884 0.3098 0.021 Uiso 1 1 calc R U . . .
C4 C 0.69135(14) 0.78711(12) 0.26659(8) 0.0202(4) Uani 1 1 d . . . . .
C5 C 0.70902(13) 0.80870(12) 0.21429(8) 0.0208(4) Uani 1 1 d . . . . .
H5 H 0.7710 0.7956 0.2074 0.025 Uiso 1 1 calc R U . . .
C6 C 0.63870(13) 0.84879(12) 0.17187(8) 0.0176(4) Uani 1 1 d . . . . .
H6 H 0.6529 0.8623 0.1366 0.021 Uiso 1 1 calc R U . . .
C7 C 0.76958(15) 0.74490(15) 0.31248(9) 0.0302(5) Uani 1 1 d . . . . .
H7A H 0.8149 0.7138 0.2950 0.045 Uiso 1 1 calc R U . . .
H7B H 0.7387 0.7053 0.3339 0.045 Uiso 1 1 calc R U . . .
H7C H 0.8058 0.7883 0.3383 0.045 Uiso 1 1 calc R U . . .
C8 C 0.48978(12) 0.97522(11) 0.10759(7) 0.0131(3) Uani 1 1 d . . . . .
C9 C 0.41101(12) 1.00463(11) 0.06414(7) 0.0135(3) Uani 1 1 d . . . . .
C10 C 0.42283(13) 1.07052(11) 0.02786(7) 0.0154(3) Uani 1 1 d . . . . .
H10 H 0.3685 1.0879 -0.0017 0.019 Uiso 1 1 calc R U . . .
C11 C 0.51236(13) 1.11096(11) 0.03421(8) 0.0164(3) Uani 1 1 d . . . . .
C12 C 0.59037(13) 1.08366(12) 0.07855(8) 0.0169(3) Uani 1 1 d . . . . .
H12 H 0.6521 1.1111 0.0840 0.020 Uiso 1 1 calc R U . . .
C13 C 0.58053(13) 1.01789(12) 0.11488(8) 0.0161(3) Uani 1 1 d . . . . .
H13 H 0.6349 1.0015 0.1447 0.019 Uiso 1 1 calc R U . . .
C14 C 0.52436(14) 1.18348(12) -0.00413(8) 0.0205(4) Uani 1 1 d . . . . .
H14A H 0.4624 1.2147 -0.0160 0.031 Uiso 1 1 calc R U . . .
H14B H 0.5426 1.1610 -0.0377 0.031 Uiso 1 1 calc R U . . .
H14C H 0.5759 1.2219 0.0165 0.031 Uiso 1 1 calc R U . . .
C15 C 0.11488(12) 0.80320(11) 0.07555(7) 0.0151(3) Uani 1 1 d . . . . .
C16 C 0.08941(13) 0.85818(11) 0.11516(8) 0.0156(3) Uani 1 1 d . . . . .
C17 C -0.00901(14) 0.87527(12) 0.11382(9) 0.0202(4) Uani 1 1 d . . . . .
H17 H -0.0244 0.9145 0.1401 0.024 Uiso 1 1 calc R U . . .
C18 C -0.08418(14) 0.83523(13) 0.07444(9) 0.0234(4) Uani 1 1 d . . . . .
C19 C -0.05875(14) 0.77510(13) 0.03829(8) 0.0234(4) Uani 1 1 d . . . . .
H19 H -0.1095 0.7451 0.0125 0.028 Uiso 1 1 calc R U . . .
C20 C 0.03800(13) 0.75770(12) 0.03884(8) 0.0196(4) Uani 1 1 d . . . . .
H20 H 0.0527 0.7151 0.0145 0.024 Uiso 1 1 calc R U . . .
C21 C -0.18969(16) 0.85689(17) 0.07158(12) 0.0397(6) Uani 1 1 d . . . . .
H21A H -0.1994 0.8595 0.1102 0.060 Uiso 1 1 calc R U . . .
H21B H -0.2326 0.8131 0.0497 0.060 Uiso 1 1 calc R U . . .
H21C H -0.2057 0.9122 0.0530 0.060 Uiso 1 1 calc R U . . .
C22 C 0.24903(13) 0.73563(11) 0.04458(7) 0.0150(3) Uani 1 1 d . . . . .
C23 C 0.33568(13) 0.69129(11) 0.07007(7) 0.0150(3) Uani 1 1 d . . . . .
C24 C 0.37243(14) 0.62946(12) 0.03923(8) 0.0191(4) Uani 1 1 d . . . . .
H24 H 0.4291 0.5979 0.0574 0.023 Uiso 1 1 calc R U . . .
C25 C 0.32703(15) 0.61361(13) -0.01760(8) 0.0222(4) Uani 1 1 d . . . . .
C26 C 0.24514(15) 0.66310(13) -0.04382(8) 0.0226(4) Uani 1 1 d . . . . .
H26 H 0.2154 0.6551 -0.0831 0.027 Uiso 1 1 calc R U . . .
C27 C 0.20695(14) 0.72321(12) -0.01361(8) 0.0189(4) Uani 1 1 d . . . . .
H27 H 0.1519 0.7563 -0.0324 0.023 Uiso 1 1 calc R U . . .
C28 C 0.36609(18) 0.54672(15) -0.05092(10) 0.0344(5) Uani 1 1 d . . . . .
H28A H 0.4319 0.5295 -0.0297 0.052 Uiso 1 1 calc R U . . .
H28B H 0.3692 0.5701 -0.0879 0.052 Uiso 1 1 calc R U . . .
H28C H 0.3225 0.4972 -0.0568 0.052 Uiso 1 1 calc R U . . .
C29 C 0.38455(15) 1.18180(12) 0.28661(8) 0.0213(4) Uani 1 1 d . . . . .
H29A H 0.3883 1.2059 0.3248 0.026 Uiso 1 1 calc R U . . .
H29B H 0.4221 1.2192 0.2669 0.026 Uiso 1 1 calc R U . . .
C30 C 0.27695(15) 1.17697(12) 0.25244(8) 0.0225(4) Uani 1 1 d . . . . .
H30A H 0.2503 1.2351 0.2440 0.027 Uiso 1 1 calc R U . . .
H30B H 0.2373 1.1473 0.2750 0.027 Uiso 1 1 calc R U . . .
C31 C 0.42250(14) 1.03007(12) 0.36016(8) 0.0177(4) Uani 1 1 d . . . . .
C32 C 0.36271(14) 1.06487(12) 0.39198(8) 0.0198(4) Uani 1 1 d . . . . .
H32 H 0.3268 1.1154 0.3795 0.024 Uiso 1 1 calc R U . . .
C33 C 0.35527(14) 1.02579(13) 0.44224(8) 0.0220(4) Uani 1 1 d . . . . .
H33 H 0.3147 1.0501 0.4641 0.026 Uiso 1 1 calc R U . . .
C34 C 0.40664(14) 0.95173(13) 0.46046(8) 0.0237(4) Uani 1 1 d . . . . .
H34 H 0.4021 0.9257 0.4951 0.028 Uiso 1 1 calc R U . . .
C35 C 0.46472(16) 0.91557(14) 0.42808(9) 0.0266(4) Uani 1 1 d . . . . .
H35 H 0.4989 0.8641 0.4401 0.032 Uiso 1 1 calc R U . . .
C36 C 0.47284(15) 0.95426(13) 0.37847(8) 0.0236(4) Uani 1 1 d . . . . .
H36 H 0.5129 0.9294 0.3565 0.028 Uiso 1 1 calc R U . . .
C37 C 0.56930(14) 1.08693(12) 0.30666(8) 0.0194(4) Uani 1 1 d . . . . .
C38 C 0.62338(16) 1.13044(13) 0.35470(9) 0.0270(4) Uani 1 1 d . . . . .
H38 H 0.5907 1.1553 0.3806 0.032 Uiso 1 1 calc R U . . .
C39 C 0.72430(17) 1.13717(14) 0.36443(10) 0.0324(5) Uani 1 1 d . . . . .
H39 H 0.7606 1.1668 0.3970 0.039 Uiso 1 1 calc R U . . .
C40 C 0.77295(16) 1.10092(14) 0.32693(10) 0.0316(5) Uani 1 1 d . . . . .
H40 H 0.8422 1.1058 0.3338 0.038 Uiso 1 1 calc R U . . .
C41 C 0.72023(16) 1.05788(14) 0.27968(10) 0.0300(5) Uani 1 1 d . . . . .
H41 H 0.7534 1.0326 0.2542 0.036 Uiso 1 1 calc R U . . .
C42 C 0.61833(15) 1.05129(13) 0.26922(9) 0.0232(4) Uani 1 1 d . . . . .
H42 H 0.5824 1.0223 0.2363 0.028 Uiso 1 1 calc R U . . .
C43 C 0.13843(14) 1.11310(12) 0.15145(9) 0.0205(4) Uani 1 1 d . . . . .
C44 C 0.06783(16) 1.12143(13) 0.18274(10) 0.0284(5) Uani 1 1 d . . . . .
H44 H 0.0872 1.1340 0.2222 0.034 Uiso 1 1 calc R U . . .
C45 C -0.03150(16) 1.11112(14) 0.15560(12) 0.0359(6) Uani 1 1 d . . . . .
H45 H -0.0794 1.1160 0.1770 0.043 Uiso 1 1 calc R U . . .
C46 C -0.06052(16) 1.09390(13) 0.09813(12) 0.0353(6) Uani 1 1 d . . . . .
H46 H -0.1282 1.0874 0.0801 0.042 Uiso 1 1 calc R U . . .
C47 C 0.00894(15) 1.08600(13) 0.06675(10) 0.0309(5) Uani 1 1 d . . . . .
H47 H -0.0110 1.0744 0.0271 0.037 Uiso 1 1 calc R U . . .
C48 C 0.10829(14) 1.09520(12) 0.09346(9) 0.0243(4) Uani 1 1 d . . . . .
H48 H 0.1559 1.0892 0.0719 0.029 Uiso 1 1 calc R U . . .
C49 C 0.31782(13) 1.19680(12) 0.14388(8) 0.0183(4) Uani 1 1 d . . . . .
C50 C 0.26105(15) 1.26441(13) 0.11599(10) 0.0276(4) Uani 1 1 d . . . . .
H50 H 0.1941 1.2690 0.1168 0.033 Uiso 1 1 calc R U . . .
C51 C 0.30219(17) 1.32483(15) 0.08719(11) 0.0356(5) Uani 1 1 d . . . . .
H51 H 0.2629 1.3698 0.0676 0.043 Uiso 1 1 calc R U . . .
C52 C 0.40028(16) 1.31979(14) 0.08693(10) 0.0292(5) Uani 1 1 d . . . . .
H52 H 0.4283 1.3617 0.0676 0.035 Uiso 1 1 calc R U . . .
C53 C 0.45750(15) 1.25390(12) 0.11479(8) 0.0222(4) Uani 1 1 d . . . . .
H53 H 0.5250 1.2509 0.1149 0.027 Uiso 1 1 calc R U . . .
C54 C 0.41646(14) 1.19207(12) 0.14267(8) 0.0190(4) Uani 1 1 d . . . . .
H54 H 0.4558 1.1462 0.1610 0.023 Uiso 1 1 calc R U . . .
Cl1 Cl -0.06623(13) 0.90073(10) 0.26050(7) 0.0480(4) Uani 0.8 1 d . . P A 1
Cl1B Cl -0.0621(5) 0.9329(6) 0.2768(4) 0.097(3) Uani 0.2 1 d . . P A 2
Cl2 Cl 0.08680(13) 1.01417(12) 0.32199(9) 0.0550(4) Uani 0.8 1 d . . P A 1
Cl2B Cl 0.1339(7) 0.9992(5) 0.3219(3) 0.088(3) Uani 0.2 1 d . . P A 2
C55 C 0.06120(17) 0.92110(15) 0.28118(10) 0.0322(5) Uani 1 1 d . . . . .
H55C H 0.0715 0.9223 0.2423 0.039 Uiso 0.2 1 calc R U P A 2
H55D H 0.0827 0.8647 0.2978 0.039 Uiso 0.2 1 calc R U P A 2
H55A H 0.0950 0.8724 0.3036 0.039 Uiso 0.8 1 calc R U P A 1
H55B H 0.0867 0.9269 0.2468 0.039 Uiso 0.8 1 calc R U P A 1

loop_
_atom_site_aniso_label
_atom_site_aniso_U_11
_atom_site_aniso_U_22
_atom_site_aniso_U_33
_atom_site_aniso_U_23
_atom_site_aniso_U_13
_atom_site_aniso_U_12
W1 0.00892(3) 0.01074(4) 0.01094(4) 0.00004(2) 0.00213(2) 0.00014(2)
Pd1 0.01311(6) 0.01165(6) 0.01262(6) -0.00111(5) 0.00238(5) 0.00252(5)
S1 0.01278(19) 0.01292(19) 0.01220(19) 0.00040(15) 0.00285(15) 0.00157(15)
S2 0.01022(18) 0.0164(2) 0.0153(2) 0.00365(16) 0.00091(15) -0.00106(15)
S3 0.01217(19) 0.0153(2) 0.0179(2) -0.00060(16) 0.00545(16) 0.00079(15)
S4 0.0146(2) 0.01244(19) 0.0154(2) -0.00128(15) 0.00108(15) 0.00148(15)
P1 0.0201(2) 0.0132(2) 0.0146(2) -0.00259(16) 0.00307(17) 0.00209(17)
P2 0.0154(2) 0.0143(2) 0.0192(2) 0.00046(17) 0.00412(17) 0.00458(17)
N1 0.0103(6) 0.0140(7) 0.0120(7) 0.0007(5) 0.0026(5) 0.0009(5)
N2 0.0117(7) 0.0138(7) 0.0143(7) 0.0001(5) 0.0023(5) -0.0020(5)
C1 0.0110(8) 0.0133(8) 0.0142(8) -0.0025(6) 0.0001(6) 0.0012(6)
C2 0.0121(8) 0.0121(8) 0.0154(8) -0.0016(6) 0.0023(6) 0.0006(6)
C3 0.0185(9) 0.0165(8) 0.0139(8) -0.0003(7) -0.0005(7) 0.0019(7)
C4 0.0167(9) 0.0199(9) 0.0200(9) -0.0018(7) -0.0030(7) 0.0045(7)
C5 0.0124(8) 0.0234(9) 0.0253(10) -0.0043(8) 0.0021(7) 0.0039(7)
C6 0.0146(8) 0.0201(9) 0.0178(9) -0.0032(7) 0.0035(7) 0.0014(7)
C7 0.0207(10) 0.0382(12) 0.0270(11) 0.0043(9) -0.0028(8) 0.0125(9)
C8 0.0131(8) 0.0149(8) 0.0120(8) -0.0012(6) 0.0043(6) 0.0002(6)
C9 0.0119(8) 0.0145(8) 0.0146(8) -0.0012(6) 0.0045(6) -0.0010(6)
C10 0.0152(8) 0.0165(8) 0.0146(8) 0.0005(7) 0.0037(6) 0.0001(7)
C11 0.0194(9) 0.0153(8) 0.0166(8) -0.0010(7) 0.0087(7) -0.0019(7)
C12 0.0154(8) 0.0186(9) 0.0178(8) -0.0035(7) 0.0062(7) -0.0049(7)
C13 0.0131(8) 0.0198(9) 0.0153(8) -0.0032(7) 0.0035(6) -0.0015(7)
C14 0.0232(10) 0.0191(9) 0.0203(9) 0.0019(7) 0.0076(7) -0.0046(7)
C15 0.0117(8) 0.0163(8) 0.0164(8) 0.0059(7) 0.0020(6) -0.0003(6)
C16 0.0114(8) 0.0160(8) 0.0188(9) 0.0058(7) 0.0023(7) 0.0000(6)
C17 0.0153(9) 0.0196(9) 0.0264(10) 0.0077(7) 0.0063(7) 0.0034(7)
C18 0.0121(9) 0.0276(10) 0.0296(11) 0.0125(8) 0.0035(7) 0.0005(7)
C19 0.0147(9) 0.0312(11) 0.0212(9) 0.0072(8) -0.0018(7) -0.0055(8)
C20 0.0169(9) 0.0235(9) 0.0171(9) 0.0028(7) 0.0016(7) -0.0029(7)
C21 0.0118(10) 0.0534(16) 0.0520(16) 0.0079(12) 0.0041(10) 0.0044(9)
C22 0.0156(8) 0.0140(8) 0.0161(8) -0.0006(6) 0.0052(7) -0.0046(6)
C23 0.0158(8) 0.0142(8) 0.0156(8) -0.0025(6) 0.0053(7) -0.0045(6)
C24 0.0178(9) 0.0169(9) 0.0240(10) -0.0033(7) 0.0076(7) -0.0030(7)
C25 0.0241(10) 0.0223(9) 0.0230(10) -0.0073(8) 0.0107(8) -0.0067(8)
C26 0.0245(10) 0.0283(10) 0.0158(9) -0.0051(8) 0.0063(7) -0.0102(8)
C27 0.0191(9) 0.0217(9) 0.0159(8) 0.0007(7) 0.0041(7) -0.0060(7)
C28 0.0371(13) 0.0367(13) 0.0329(12) -0.0185(10) 0.0151(10) -0.0047(10)
C29 0.0307(11) 0.0132(8) 0.0197(9) -0.0022(7) 0.0057(8) 0.0043(7)
C30 0.0268(10) 0.0181(9) 0.0239(10) -0.0016(7) 0.0086(8) 0.0084(8)
C31 0.0205(9) 0.0167(8) 0.0141(8) -0.0021(7) 0.0005(7) -0.0012(7)
C32 0.0191(9) 0.0189(9) 0.0201(9) -0.0033(7) 0.0025(7) 0.0006(7)
C33 0.0198(9) 0.0266(10) 0.0201(9) -0.0034(8) 0.0057(7) -0.0033(8)
C34 0.0229(10) 0.0293(10) 0.0164(9) 0.0013(8) 0.0002(7) -0.0069(8)
C35 0.0295(11) 0.0252(10) 0.0221(10) 0.0029(8) 0.0007(8) 0.0060(8)
C36 0.0262(10) 0.0237(10) 0.0198(9) -0.0008(8) 0.0033(8) 0.0058(8)
C37 0.0212(9) 0.0161(8) 0.0197(9) 0.0004(7) 0.0028(7) 0.0004(7)
C38 0.0301(11) 0.0240(10) 0.0257(11) -0.0067(8) 0.0046(9) -0.0036(8)
C39 0.0320(12) 0.0294(12) 0.0304(12) -0.0022(9) -0.0024(9) -0.0086(9)
C40 0.0213(10) 0.0289(11) 0.0411(13) 0.0081(10) 0.0011(9) -0.0030(8)
C41 0.0265(11) 0.0288(11) 0.0363(12) 0.0011(9) 0.0110(9) 0.0006(9)
C42 0.0258(10) 0.0207(9) 0.0233(10) -0.0030(8) 0.0064(8) -0.0015(8)
C43 0.0159(9) 0.0132(8) 0.0318(10) 0.0031(7) 0.0045(8) 0.0043(7)
C44 0.0239(10) 0.0210(10) 0.0431(13) 0.0019(9) 0.0132(9) 0.0037(8)
C45 0.0208(10) 0.0229(10) 0.0677(17) 0.0026(11) 0.0180(11) 0.0035(8)
C46 0.0160(10) 0.0200(10) 0.0654(17) 0.0101(10) 0.0013(10) 0.0033(8)
C47 0.0224(10) 0.0220(10) 0.0418(13) 0.0085(9) -0.0040(9) 0.0020(8)
C48 0.0187(9) 0.0197(9) 0.0322(11) 0.0063(8) 0.0023(8) 0.0031(7)
C49 0.0175(9) 0.0164(9) 0.0198(9) -0.0011(7) 0.0021(7) 0.0007(7)
C50 0.0172(9) 0.0222(10) 0.0412(12) 0.0071(9) 0.0031(8) 0.0035(8)
C51 0.0271(11) 0.0260(11) 0.0495(14) 0.0164(10) 0.0012(10) 0.0033(9)
C52 0.0274(11) 0.0247(11) 0.0347(12) 0.0068(9) 0.0065(9) -0.0044(8)
C53 0.0186(9) 0.0229(10) 0.0245(10) -0.0048(8) 0.0040(7) -0.0012(7)
C54 0.0186(9) 0.0180(9) 0.0184(9) -0.0032(7) 0.0010(7) 0.0039(7)
Cl1 0.0324(6) 0.0635(8) 0.0471(6) 0.0049(5) 0.0082(4) -0.0131(6)
Cl1B 0.037(4) 0.133(8) 0.136(8) 0.077(6) 0.050(4) 0.046(4)
Cl2 0.0902(11) 0.0317(5) 0.0464(6) -0.0172(4) 0.0231(8) -0.0242(7)
Cl2B 0.157(8) 0.054(4) 0.040(3) 0.006(3) -0.003(5) -0.066(5)
C55 0.0322(12) 0.0344(12) 0.0333(12) -0.0122(10) 0.0143(9) -0.0105(10)

loop_
_atom_type_symbol
_atom_type_description
_atom_type_scat_dispersion_real
_atom_type_scat_dispersion_imag
_atom_type_scat_source
C C 0.0033 0.0016 'International Tables Vol C Tables 4.2.6.8 and 6.1.1.4'
H H 0.0000 0.0000 'International Tables Vol C Tables 4.2.6.8 and 6.1.1.4'
Cl Cl 0.1484 0.1585 'International Tables Vol C Tables 4.2.6.8 and 6.1.1.4'
N N 0.0061 0.0033 'International Tables Vol C Tables 4.2.6.8 and 6.1.1.4'
P P 0.1023 0.0942 'International Tables Vol C Tables 4.2.6.8 and 6.1.1.4'
Pd Pd -0.9988 1.0072 'International Tables Vol C Tables 4.2.6.8 and 6.1.1.4'
S S 0.1246 0.1234 'International Tables Vol C Tables 4.2.6.8 and 6.1.1.4'
W W -0.8490 6.8722 'International Tables Vol C Tables 4.2.6.8 and 6.1.1.4'

loop_
_geom_angle_atom_site_label_1
_geom_angle_atom_site_label_2
_geom_angle_atom_site_label_3
_geom_angle
N2 W1 N1 139.45(5)
N2 W1 S2 81.57(4)
N1 W1 S2 77.69(4)
N2 W1 S3 77.58(4)
N1 W1 S3 138.61(4)
S2 W1 S3 95.787(16)
N2 W1 S4 78.13(4)
N1 W1 S4 86.62(4)
S2 W1 S4 126.218(16)
S3 W1 S4 126.727(15)
N2 W1 S1 136.29(4)
N1 W1 S1 76.81(4)
S2 W1 S1 139.936(15)
S3 W1 S1 83.677(15)
S4 W1 S1 82.361(14)
N2 W1 Pd1 142.76(4)
N1 W1 Pd1 72.53(4)
S2 W1 Pd1 91.368(13)
S3 W1 Pd1 66.760(11)
S4 W1 Pd1 132.180(11)
S1 W1 Pd1 51.547(10)
P1 Pd1 P2 86.257(18)
P1 Pd1 S1 104.787(17)
P2 Pd1 S1 162.563(17)
P1 Pd1 W1 157.888(13)
P2 Pd1 W1 115.442(14)
S1 Pd1 W1 55.391(12)
P1 Pd1 S3 142.365(16)
P2 Pd1 S3 87.942(17)
S1 Pd1 S3 75.049(15)
W1 Pd1 S3 48.771(9)
C2 S1 Pd1 107.68(6)
C2 S1 W1 97.74(6)
Pd1 S1 W1 73.062(12)
C9 S2 W1 104.82(6)
C16 S3 W1 103.73(6)
C16 S3 Pd1 157.87(6)
W1 S3 Pd1 64.469(12)
C23 S4 W1 96.48(6)
C31 P1 C37 102.93(9)
C31 P1 C29 107.44(9)
C37 P1 C29 106.44(9)
C31 P1 Pd1 114.22(6)
C37 P1 Pd1 117.00(6)
C29 P1 Pd1 108.19(6)
C49 P2 C43 104.91(9)
C49 P2 C30 101.91(9)
C43 P2 C30 104.59(9)
C49 P2 Pd1 118.19(6)
C43 P2 Pd1 121.32(6)
C30 P2 Pd1 103.31(6)
C8 N1 C1 118.65(14)
C8 N1 W1 124.75(11)
C1 N1 W1 116.57(11)
C15 N2 C22 120.15(14)
C15 N2 W1 125.44(12)
C22 N2 W1 114.38(11)
C6 C1 C2 117.57(16)
C6 C1 N1 125.24(16)
C2 C1 N1 116.98(15)
C3 C2 C1 122.10(16)
C3 C2 S1 121.87(14)
C1 C2 S1 115.81(13)
C2 C3 C4 119.91(17)
C3 C4 C5 118.11(17)
C3 C4 C7 120.80(18)
C5 C4 C7 121.08(18)
C6 C5 C4 122.01(17)
C5 C6 C1 120.16(17)
N1 C8 C9 115.90(15)
N1 C8 C13 126.85(16)
C9 C8 C13 117.21(16)
C10 C9 C8 121.51(16)
C10 C9 S2 122.38(13)
C8 C9 S2 116.11(13)
C11 C10 C9 121.17(16)
C10 C11 C12 117.56(16)
C10 C11 C14 121.09(17)
C12 C11 C14 121.32(16)
C13 C12 C11 122.28(16)
C12 C13 C8 120.20(16)
N2 C15 C16 115.70(15)
N2 C15 C20 126.71(17)
C16 C15 C20 117.28(16)
C17 C16 C15 121.32(17)
C17 C16 S3 122.34(15)
C15 C16 S3 116.28(13)
C18 C17 C16 120.54(19)
C17 C18 C19 118.04(17)
C17 C18 C21 120.2(2)
C19 C18 C21 121.78(19)
C20 C19 C18 122.14(18)
C19 C20 C15 120.18(18)
C27 C22 C23 118.48(16)
C27 C22 N2 125.89(16)
C23 C22 N2 115.53(15)
C24 C23 C22 120.19(16)
C24 C23 S4 122.61(14)
C22 C23 S4 117.11(13)
C25 C24 C23 120.93(18)
C24 C25 C26 118.25(18)
C24 C25 C28 121.11(19)
C26 C25 C28 120.62(19)
C27 C26 C25 121.38(18)
C26 C27 C22 120.40(18)
C30 C29 P1 108.89(13)
C29 C30 P2 109.45(13)
C32 C31 C36 119.18(18)
C32 C31 P1 124.32(15)
C36 C31 P1 116.45(14)
C31 C32 C33 120.04(18)
C34 C33 C32 120.32(18)
C33 C34 C35 119.85(19)
C36 C35 C34 120.07(19)
C35 C36 C31 120.51(19)
C42 C37 C38 119.08(19)
C42 C37 P1 119.50(15)
C38 C37 P1 121.40(16)
C39 C38 C37 120.1(2)
C38 C39 C40 120.5(2)
C41 C40 C39 119.7(2)
C40 C41 C42 120.3(2)
C37 C42 C41 120.34(19)
C48 C43 C44 119.20(19)
C48 C43 P2 119.05(15)
C44 C43 P2 121.65(16)
C43 C44 C45 119.6(2)
C46 C45 C44 120.6(2)
C45 C46 C47 120.1(2)
C46 C47 C48 119.8(2)
C43 C48 C47 120.6(2)
C54 C49 C50 118.76(18)
C54 C49 P2 118.94(14)
C50 C49 P2 122.18(15)
C51 C50 C49 120.30(19)
C52 C51 C50 120.2(2)
C53 C52 C51 120.1(2)
C52 C53 C54 120.08(19)
C53 C54 C49 120.50(17)
Cl1B C55 Cl2B 113.6(5)
Cl2 C55 Cl1 111.33(14)

loop_
_geom_bond_atom_site_label_1
_geom_bond_atom_site_label_2
_geom_bond_distance
W1 N2 2.0856(14)
W1 N1 2.1103(14)
W1 S2 2.3450(4)
W1 S3 2.3649(5)
W1 S4 2.4007(5)
W1 S1 2.4412(5)
W1 Pd1 2.8374(2)
Pd1 P1 2.2885(5)
Pd1 P2 2.3118(5)
Pd1 S1 2.3227(5)
Pd1 S3 2.8893(5)
S1 C2 1.7773(18)
S2 C9 1.7412(17)
S3 C16 1.7358(19)
S4 C23 1.7550(18)
P1 C31 1.8160(19)
P1 C37 1.818(2)
P1 C29 1.8421(19)
P2 C49 1.821(2)
P2 C43 1.8266(19)
P2 C30 1.848(2)
N1 C8 1.400(2)
N1 C1 1.420(2)
N2 C15 1.398(2)
N2 C22 1.418(2)
C1 C6 1.399(2)
C1 C2 1.399(2)
C2 C3 1.393(2)
C3 C4 1.394(3)
C4 C5 1.394(3)
C4 C7 1.512(3)
C5 C6 1.390(3)
C8 C9 1.406(2)
C8 C13 1.414(2)
C9 C10 1.396(2)
C10 C11 1.385(2)
C11 C12 1.401(3)
C11 C14 1.508(2)
C12 C13 1.388(3)
C15 C16 1.404(3)
C15 C20 1.414(2)
C16 C17 1.403(2)
C17 C18 1.389(3)
C18 C19 1.396(3)
C18 C21 1.508(3)
C19 C20 1.385(3)
C22 C27 1.403(2)
C22 C23 1.408(2)
C23 C24 1.402(2)
C24 C25 1.392(3)
C25 C26 1.405(3)
C25 C28 1.511(3)
C26 C27 1.384(3)
C29 C30 1.537(3)
C31 C32 1.388(3)
C31 C36 1.402(3)
C32 C33 1.393(3)
C33 C34 1.384(3)
C34 C35 1.388(3)
C35 C36 1.379(3)
C37 C42 1.388(3)
C37 C38 1.403(3)
C38 C39 1.384(3)
C39 C40 1.389(3)
C40 C41 1.379(3)
C41 C42 1.396(3)
C43 C48 1.395(3)
C43 C44 1.398(3)
C44 C45 1.399(3)
C45 C46 1.380(4)
C46 C47 1.385(3)
C47 C48 1.395(3)
C49 C54 1.397(3)
C49 C50 1.400(3)
C50 C51 1.388(3)
C51 C52 1.384(3)
C52 C53 1.382(3)
C53 C54 1.390(3)
Cl1 C55 1.767(3)
Cl1B C55 1.721(7)
Cl2 C55 1.754(3)
Cl2B C55 1.742(8)
